data_4339918
loop_
_publ_author_name
'Chomitz, Wayne A.'
'Minasian, Stefan G.'
'Sutton, Andrew D.'
'Arnold, John'

_publ_section_title
;
 Synthesis and reactivity of metal complexes supported by the tetradentate
 monoanionic ligand bis(2-picolyl)(2-hydroxy-3,5-di-tert-butylbenzyl)amide
 (BPPA).
;
_journal_issue 17
_journal_name_full 'Inorganic chemistry'
_journal_page_first 7199
_journal_page_last 7209
_journal_paper_doi 10.1021/ic700775k
_journal_volume 46
_journal_year 2007
_chemical_formula_moiety 'C27 H34 Br2 N3 O V, (C H2 Cl2)'
_chemical_formula_sum 'C28 H36 Br2 Cl2 N3 O V'
_chemical_formula_weight 712.27
_space_group_IT_number 14
_symmetry_cell_setting monoclinic
_symmetry_Int_Tables_number 14
_symmetry_space_group_name_Hall '-P 2yn'
_symmetry_space_group_name_H-M 'P 1 21/n 1'
_audit_creation_date 'Tue Mar 20 14:26:05 2007'
_audit_creation_method 'by teXsan'
_cell_angle_alpha 90
_cell_angle_beta 93.260(1)
_cell_angle_gamma 90
_cell_formula_units_Z 4
_cell_length_a 9.1303(7)
_cell_length_b 27.550(2)
_cell_length_c 12.3044(9)
_cell_measurement_reflns_used 4038
_cell_measurement_temperature 120.2
_cell_measurement_theta_max 26.1
_cell_measurement_theta_min 3.2
_cell_volume 3090.0(4)
_computing_cell_refinement 'Bruker-AXS SAINT v6.40'
_computing_data_collection 'Bruker-AXS SMART v5.054'
_computing_data_reduction 'Bruker-AXS SAINT v6.40'
_computing_publication_material teXsan
_computing_structure_refinement teXsan
_computing_structure_solution SIR97
_diffrn_measured_fraction_theta_full 0.9339
_diffrn_measured_fraction_theta_max 0.9339
_diffrn_measurement_device_type 'Bruker SMART 1000'
_diffrn_measurement_method \w-scans
_diffrn_radiation_type 'Mo K\a'
_diffrn_radiation_wavelength 0.7107
_diffrn_reflns_av_R_equivalents 0.026
_diffrn_reflns_limit_h_max 11
_diffrn_reflns_limit_h_min 0
_diffrn_reflns_limit_k_max 34
_diffrn_reflns_limit_k_min 0
_diffrn_reflns_limit_l_max 14
_diffrn_reflns_limit_l_min -15
_diffrn_reflns_number 5918
_diffrn_reflns_theta_full 26.38
_diffrn_reflns_theta_max 26.38
_diffrn_standards_decay_% 0
_diffrn_standards_interval_count 0
_diffrn_standards_interval_time 0
_diffrn_standards_number 0
_exptl_absorpt_coefficient_mu 3.113
_exptl_absorpt_correction_T_max 1.0
_exptl_absorpt_correction_T_min 0.80
_exptl_absorpt_correction_type empirical
_exptl_absorpt_process_details 'Blessing, 1995'
_exptl_crystal_colour orange
_exptl_crystal_density_diffrn 1.531
_exptl_crystal_density_method 'not measured'
_exptl_crystal_description plates
_exptl_crystal_F_000 1440.00
_exptl_crystal_size_max 0.300
_exptl_crystal_size_mid 0.200
_exptl_crystal_size_min 0.100
_refine_diff_density_max 0.90
_refine_diff_density_min -0.79
_refine_ls_extinction_method none
_refine_ls_goodness_of_fit_ref 2.050
_refine_ls_hydrogen_treatment constr
_refine_ls_number_parameters 334
_refine_ls_number_reflns 3998
_refine_ls_R_factor_all 0.0765
_refine_ls_R_factor_gt 0.0436
_refine_ls_shift/su_max 0.0025
_refine_ls_structure_factor_coef F
_refine_ls_weighting_details 'w = 1/[\s^2^(Fo) + 0.00022|Fo|^2^]'
_refine_ls_weighting_scheme calc
_refine_ls_wR_factor_all 0.0570
_refine_ls_wR_factor_ref 0.0530
_reflns_number_gt 3998
_reflns_number_total 5918
_reflns_threshold_expression F^2^>3.0\s(F^2^)
_cod_data_source_file ic700775k-file008.cif
_cod_data_source_block wacv1
_cod_original_sg_symbol_H-M 'P 21/n     '
_cod_original_formula_sum 'C28 H36 Br2 Cl2 N3 O V '
_cod_database_code 4339918

loop_
_symmetry_equiv_pos_as_xyz
x,y,z
1/2-x,1/2+y,1/2-z
-x,-y,-z
1/2+x,1/2-y,1/2+z

loop_
_atom_site_label
_atom_site_type_symbol
_atom_site_fract_x
_atom_site_fract_y
_atom_site_fract_z
_atom_site_U_iso_or_equiv
_atom_site_adp_type
_atom_site_occupancy
_atom_site_calc_flag
Br(1) Br 0.05612(6) 0.25864(2) 0.05551(5) 0.0267(2) Uani 1.00 d
Br(2) Br 0.17058(6) 0.18066(2) 0.28672(5) 0.0301(2) Uani 1.00 d
V(1) V 0.28633(10) 0.21134(3) 0.11654(7) 0.0200(3) Uani 1.00 d
Cl(1) Cl 0.0097(3) -0.01239(9) 0.2825(2) 0.0955(10) Uani 1.00 d
Cl(2) Cl -0.0659(3) 0.06139(9) 0.4355(2) 0.0809(8) Uani 1.00 d
O(1) O 0.2425(4) 0.1573(1) 0.0315(3) 0.021(1) Uani 1.00 d
N(1) N 0.3736(5) 0.2784(2) 0.1877(4) 0.022(1) Uani 1.00 d
N(2) N 0.4152(4) 0.2402(2) -0.0110(4) 0.020(1) Uani 1.00 d
N(3) N 0.4971(5) 0.1833(2) 0.1665(4) 0.024(1) Uani 1.00 d
C(1) C 0.3946(6) 0.2890(2) 0.2940(5) 0.026(2) Uani 1.00 d
C(2) C 0.4711(6) 0.3295(2) 0.3307(5) 0.029(2) Uani 1.00 d
C(3) C 0.5291(6) 0.3596(2) 0.2557(5) 0.032(2) Uani 1.00 d
C(4) C 0.5095(6) 0.3492(2) 0.1456(5) 0.029(2) Uani 1.00 d
C(5) C 0.4302(6) 0.3085(2) 0.1146(5) 0.022(2) Uani 1.00 d
C(6) C 0.4019(6) 0.2939(2) -0.0023(5) 0.025(2) Uani 1.00 d
C(7) C 0.3510(6) 0.2236(2) -0.1200(4) 0.023(2) Uani 1.00 d
C(8) C 0.3621(6) 0.1693(2) -0.1328(4) 0.021(2) Uani 1.00 d
C(9) C 0.4202(6) 0.1500(2) -0.2256(4) 0.022(2) Uani 1.00 d
C(10) C 0.4258(6) 0.1009(2) -0.2434(4) 0.022(2) Uani 1.00 d
C(11) C 0.3730(6) 0.0705(2) -0.1631(5) 0.022(2) Uani 1.00 d
C(12) C 0.3128(5) 0.0877(2) -0.0692(4) 0.019(1) Uani 1.00 d
C(13) C 0.3066(6) 0.1386(2) -0.0550(4) 0.019(1) Uani 1.00 d
C(14) C 0.2513(6) 0.0529(2) 0.0148(5) 0.023(2) Uani 1.00 d
C(15) C 0.0854(6) 0.0625(2) 0.0232(5) 0.026(2) Uani 1.00 d
C(16) C 0.3288(6) 0.0609(2) 0.1274(5) 0.029(2) Uani 1.00 d
C(17) C 0.2716(6) -0.0009(2) -0.0154(5) 0.028(2) Uani 1.00 d
C(18) C 0.4898(6) 0.0807(2) -0.3476(5) 0.026(2) Uani 1.00 d
C(19) C 0.4964(8) 0.0257(2) -0.3488(5) 0.042(2) Uani 1.00 d
C(20) C 0.6460(7) 0.1001(3) -0.3564(6) 0.046(2) Uani 1.00 d
C(21) C 0.3950(7) 0.0983(2) -0.4474(5) 0.037(2) Uani 1.00 d
C(22) C 0.5715(6) 0.2256(2) 0.0039(5) 0.026(2) Uani 1.00 d
C(23) C 0.6051(6) 0.1934(2) 0.1004(5) 0.025(2) Uani 1.00 d
C(24) C 0.7478(6) 0.1757(2) 0.1212(6) 0.040(2) Uani 1.00 d
C(25) C 0.7785(7) 0.1472(3) 0.2118(6) 0.052(2) Uani 1.00 d
C(26) C 0.6669(7) 0.1373(3) 0.2800(5) 0.044(2) Uani 1.00 d
C(27) C 0.5286(6) 0.1563(2) 0.2547(5) 0.033(2) Uani 1.00 d
C(28) C 0.0655(9) 0.0383(3) 0.3559(7) 0.072(3) Uani 1.00 d
H(1) H 0.3552 0.2678 0.3458 0.0308 Uiso 1.00 calc
H(2) H 0.4834 0.3363 0.4063 0.0352 Uiso 1.00 calc
H(3) H 0.5827 0.3876 0.2791 0.0390 Uiso 1.00 calc
H(4) H 0.5498 0.3696 0.0928 0.0347 Uiso 1.00 calc
H(5) H 0.4716 0.3091 -0.0456 0.0304 Uiso 1.00 calc
H(6) H 0.3058 0.3037 -0.0269 0.0304 Uiso 1.00 calc
H(7) H 0.2506 0.2328 -0.1269 0.0271 Uiso 1.00 calc
H(8) H 0.4026 0.2389 -0.1756 0.0271 Uiso 1.00 calc
H(9) H 0.4570 0.1714 -0.2781 0.0261 Uiso 1.00 calc
H(10) H 0.3785 0.0364 -0.1733 0.0264 Uiso 1.00 calc
H(11) H 0.0707 0.0955 0.0420 0.0315 Uiso 1.00 calc
H(12) H 0.0351 0.0558 -0.0448 0.0315 Uiso 1.00 calc
H(13) H 0.0485 0.0421 0.0777 0.0315 Uiso 1.00 calc
H(14) H 0.2861 0.0405 0.1791 0.0343 Uiso 1.00 calc
H(15) H 0.4300 0.0533 0.1244 0.0343 Uiso 1.00 calc
H(16) H 0.3183 0.0939 0.1482 0.0343 Uiso 1.00 calc
H(17) H 0.2296 -0.0209 0.0375 0.0335 Uiso 1.00 calc
H(18) H 0.2244 -0.0070 -0.0849 0.0335 Uiso 1.00 calc
H(19) H 0.3733 -0.0079 -0.0175 0.0335 Uiso 1.00 calc
H(20) H 0.4006 0.0129 -0.3430 0.0506 Uiso 1.00 calc
H(21) H 0.5346 0.0151 -0.4150 0.0506 Uiso 1.00 calc
H(22) H 0.5583 0.0147 -0.2891 0.0506 Uiso 1.00 calc
H(23) H 0.7066 0.0888 -0.2964 0.0558 Uiso 1.00 calc
H(24) H 0.6838 0.0891 -0.4223 0.0558 Uiso 1.00 calc
H(25) H 0.6444 0.1346 -0.3559 0.0558 Uiso 1.00 calc
H(26) H 0.3898 0.1327 -0.4468 0.0445 Uiso 1.00 calc
H(27) H 0.4377 0.0878 -0.5120 0.0445 Uiso 1.00 calc
H(28) H 0.2990 0.0852 -0.4450 0.0445 Uiso 1.00 calc
H(29) H 0.5974 0.2088 -0.0597 0.0308 Uiso 1.00 calc
H(30) H 0.6292 0.2542 0.0125 0.0308 Uiso 1.00 calc
H(31) H 0.8227 0.1833 0.0734 0.0482 Uiso 1.00 calc
H(32) H 0.8744 0.1347 0.2270 0.0623 Uiso 1.00 calc
H(33) H 0.6848 0.1178 0.3431 0.0530 Uiso 1.00 calc
H(34) H 0.4527 0.1497 0.3024 0.0393 Uiso 1.00 calc
H(35) H 0.1489 0.0298 0.4017 0.0860 Uiso 1.00 calc
H(36) H 0.0918 0.0627 0.3061 0.0860 Uiso 1.00 calc

loop_
_atom_site_aniso_label
_atom_site_aniso_U_11
_atom_site_aniso_U_22
_atom_site_aniso_U_33
_atom_site_aniso_U_12
_atom_site_aniso_U_13
_atom_site_aniso_U_23
Br(1) 0.0235(3) 0.0266(3) 0.0306(3) 0.0026(3) 0.0044(3) -0.0040(3)
Br(2) 0.0321(4) 0.0364(4) 0.0234(3) -0.0022(3) 0.0146(3) 0.0007(3)
V(1) 0.0197(5) 0.0222(5) 0.0187(5) -0.0031(4) 0.0069(4) -0.0022(4)
Cl(1) 0.164(3) 0.064(2) 0.060(2) -0.025(2) 0.017(2) -0.004(1)
Cl(2) 0.091(2) 0.083(2) 0.071(2) 0.025(1) 0.021(1) 0.001(1)
O(1) 0.025(2) 0.017(2) 0.022(2) -0.003(2) 0.010(2) -0.001(2)
N(1) 0.019(3) 0.026(3) 0.022(3) -0.000(2) 0.005(2) -0.001(2)
N(2) 0.021(2) 0.020(2) 0.021(3) -0.003(2) 0.009(2) -0.001(2)
N(3) 0.022(3) 0.028(3) 0.021(3) -0.005(2) 0.003(2) -0.001(2)
C(1) 0.020(3) 0.033(4) 0.024(3) 0.002(3) 0.002(3) -0.001(3)
C(2) 0.031(3) 0.032(4) 0.025(3) -0.004(3) -0.004(3) -0.006(3)
C(3) 0.026(3) 0.027(4) 0.043(4) -0.006(3) -0.007(3) -0.006(3)
C(4) 0.023(3) 0.029(4) 0.035(4) -0.004(3) 0.008(3) -0.003(3)
C(5) 0.017(3) 0.022(3) 0.026(3) 0.003(2) 0.004(2) -0.003(3)
C(6) 0.025(3) 0.021(3) 0.031(4) -0.004(2) 0.012(3) 0.002(3)
C(7) 0.028(3) 0.019(3) 0.021(3) -0.003(2) 0.009(3) 0.000(2)
C(8) 0.021(3) 0.022(3) 0.019(3) -0.001(2) 0.001(2) -0.001(2)
C(9) 0.024(3) 0.024(3) 0.018(3) -0.002(2) 0.006(2) 0.002(2)
C(10) 0.019(3) 0.023(3) 0.024(3) 0.002(2) 0.005(2) -0.002(3)
C(11) 0.019(3) 0.019(3) 0.028(3) 0.001(2) -0.003(3) -0.004(3)
C(12) 0.010(3) 0.026(3) 0.020(3) 0.000(2) 0.002(2) 0.005(2)
C(13) 0.016(3) 0.022(3) 0.019(3) -0.003(2) 0.005(2) -0.003(2)
C(14) 0.017(3) 0.021(3) 0.030(3) -0.000(2) 0.003(3) 0.004(3)
C(15) 0.026(3) 0.021(3) 0.032(3) -0.003(2) 0.005(3) 0.007(3)
C(16) 0.030(3) 0.027(3) 0.028(3) 0.001(3) 0.002(3) 0.006(3)
C(17) 0.022(3) 0.023(3) 0.039(4) -0.002(2) 0.007(3) 0.003(3)
C(18) 0.031(3) 0.028(3) 0.021(3) 0.003(3) 0.006(3) -0.005(3)
C(19) 0.069(5) 0.034(4) 0.025(4) 0.014(3) 0.011(3) -0.004(3)
C(20) 0.034(4) 0.065(5) 0.042(4) 0.004(3) 0.016(3) -0.018(4)
C(21) 0.052(4) 0.037(4) 0.022(3) 0.009(3) 0.003(3) -0.002(3)
C(22) 0.023(3) 0.027(3) 0.029(3) -0.003(2) 0.009(3) -0.003(3)
C(23) 0.021(3) 0.027(3) 0.028(3) -0.005(2) 0.002(3) -0.005(3)
C(24) 0.021(3) 0.051(4) 0.049(4) -0.001(3) 0.011(3) 0.012(4)
C(25) 0.026(4) 0.062(5) 0.067(5) 0.001(3) -0.004(4) 0.017(4)
C(26) 0.029(4) 0.058(5) 0.044(4) -0.007(3) -0.007(3) 0.019(4)
C(27) 0.026(4) 0.040(4) 0.032(4) -0.010(3) 0.004(3) 0.007(3)
C(28) 0.074(6) 0.070(6) 0.072(6) 0.004(5) 0.020(5) -0.028(5)

loop_
_atom_type_symbol
_atom_type_description
_atom_type_scat_dispersion_real
_atom_type_scat_dispersion_imag
_atom_type_scat_source
V V 0.300 0.529
;International Tables for Crystallography
(1992, Vol. C, Tables 4.2.6.8 and 6.1.1.1)
;
Br Br -0.290 2.459
;International Tables for Crystallography
(1992, Vol. C, Tables 4.2.6.8 and 6.1.1.1)
;
Cl Cl 0.148 0.159
;International Tables for Crystallography
(1992, Vol. C, Tables 4.2.6.8 and 6.1.1.1)
;
C C 0.003 0.002
;International Tables for Crystallography
(1992, Vol. C, Tables 4.2.6.8 and 6.1.1.1)
;
H H 0.000 0.000
;International Tables for Crystallography
(1992, Vol. C, Table 6.1.1.2)
;
N N 0.006 0.003
;International Tables for Crystallography
(1992, Vol. C, Tables 4.2.6.8 and 6.1.1.1)
;
O O 0.011 0.006
;International Tables for Crystallography
(1992, Vol. C, Tables 4.2.6.8 and 6.1.1.1)
;

loop_
_geom_angle_atom_site_label_1
_geom_angle_atom_site_label_2
_geom_angle_atom_site_label_3
_geom_angle
_geom_angle_publ_flag
Br(1) V(1) Br(2) 92.18(3) ?
Br(1) V(1) O(1) 95.5(1) ?
Br(1) V(1) N(1) 87.8(1) ?
Br(1) V(1) N(2) 94.1(1) ?
Br(1) V(1) N(3) 170.3(1) ?
Br(2) V(1) O(1) 96.4(1) ?
Br(2) V(1) N(1) 96.3(1) ?
Br(2) V(1) N(2) 170.8(1) ?
Br(2) V(1) N(3) 93.0(1) ?
O(1) V(1) N(1) 166.7(2) ?
O(1) V(1) N(2) 89.7(2) ?
O(1) V(1) N(3) 92.0(2) ?
N(1) V(1) N(2) 77.2(2) ?
N(1) V(1) N(3) 83.5(2) ?
N(2) V(1) N(3) 79.8(2) ?
V(1) O(1) C(13) 131.7(3) ?
V(1) N(1) C(1) 127.3(4) ?
V(1) N(1) C(5) 113.5(4) ?
C(1) N(1) C(5) 118.5(5) ?
V(1) N(2) C(6) 105.3(3) ?
V(1) N(2) C(7) 109.6(3) ?
V(1) N(2) C(22) 111.7(3) ?
C(6) N(2) C(7) 109.7(4) ?
C(6) N(2) C(22) 110.0(4) ?
C(7) N(2) C(22) 110.5(4) ?
V(1) N(3) C(23) 115.6(4) ?
V(1) N(3) C(27) 125.9(4) ?
C(23) N(3) C(27) 118.5(5) ?
N(1) C(1) C(2) 122.5(5) ?
C(1) C(2) C(3) 118.6(5) ?
C(2) C(3) C(4) 119.9(5) ?
C(3) C(4) C(5) 118.5(5) ?
N(1) C(5) C(4) 122.1(5) ?
N(1) C(5) C(6) 115.1(5) ?
C(4) C(5) C(6) 122.8(5) ?
N(2) C(6) C(5) 108.9(4) ?
N(2) C(7) C(8) 111.6(4) ?
C(7) C(8) C(9) 119.7(5) ?
C(7) C(8) C(13) 120.1(5) ?
C(9) C(8) C(13) 120.2(5) ?
C(8) C(9) C(10) 121.7(5) ?
C(9) C(10) C(11) 117.4(5) ?
C(9) C(10) C(18) 120.4(5) ?
C(11) C(10) C(18) 122.3(5) ?
C(10) C(11) C(12) 123.4(5) ?
C(11) C(12) C(13) 117.4(5) ?
C(11) C(12) C(14) 121.4(5) ?
C(13) C(12) C(14) 121.1(5) ?
O(1) C(13) C(8) 120.1(5) ?
O(1) C(13) C(12) 120.0(4) ?
C(8) C(13) C(12) 119.9(5) ?
C(12) C(14) C(15) 109.5(4) ?
C(12) C(14) C(16) 110.4(4) ?
C(12) C(14) C(17) 112.6(4) ?
C(15) C(14) C(16) 108.5(5) ?
C(15) C(14) C(17) 108.3(4) ?
C(16) C(14) C(17) 107.5(5) ?
C(10) C(18) C(19) 112.6(5) ?
C(10) C(18) C(20) 109.4(5) ?
C(10) C(18) C(21) 109.2(4) ?
C(19) C(18) C(20) 108.0(5) ?
C(19) C(18) C(21) 109.1(5) ?
C(20) C(18) C(21) 108.5(5) ?
N(2) C(22) C(23) 114.2(4) ?
N(3) C(23) C(22) 118.5(5) ?
N(3) C(23) C(24) 121.7(5) ?
C(22) C(23) C(24) 119.8(5) ?
C(23) C(24) C(25) 119.3(6) ?
C(24) C(25) C(26) 118.7(6) ?
C(25) C(26) C(27) 118.8(6) ?
N(3) C(27) C(26) 123.0(5) ?
Cl(1) C(28) Cl(2) 113.9(5) ?
N(1) C(1) H(1) 118.773 no
C(2) C(1) H(1) 118.772 no
C(1) C(2) H(2) 120.712 no
C(3) C(2) H(2) 120.712 no
C(2) C(3) H(3) 120.052 no
C(4) C(3) H(3) 120.051 no
C(3) C(4) H(4) 120.773 no
C(5) C(4) H(4) 120.772 no
N(2) C(6) H(5) 109.620 no
N(2) C(6) H(6) 109.622 no
C(5) C(6) H(5) 109.620 no
C(5) C(6) H(6) 109.619 no
H(5) C(6) H(6) 109.460 no
N(2) C(7) H(7) 108.928 no
N(2) C(7) H(8) 108.927 no
C(8) C(7) H(7) 108.929 no
C(8) C(7) H(8) 108.930 no
H(7) C(7) H(8) 109.459 no
C(8) C(9) H(9) 119.135 no
C(10) C(9) H(9) 119.132 no
C(10) C(11) H(10) 118.294 no
C(12) C(11) H(10) 118.294 no
C(14) C(15) H(11) 109.470 no
C(14) C(15) H(12) 109.469 no
C(14) C(15) H(13) 109.469 no
H(11) C(15) H(12) 109.474 no
H(11) C(15) H(13) 109.473 no
H(12) C(15) H(13) 109.471 no
C(14) C(16) H(14) 109.470 no
C(14) C(16) H(15) 109.469 no
C(14) C(16) H(16) 109.470 no
H(14) C(16) H(15) 109.473 no
H(14) C(16) H(16) 109.473 no
H(15) C(16) H(16) 109.472 no
C(14) C(17) H(17) 109.468 no
C(14) C(17) H(18) 109.470 no
C(14) C(17) H(19) 109.470 no
H(17) C(17) H(18) 109.473 no
H(17) C(17) H(19) 109.473 no
H(18) C(17) H(19) 109.473 no
C(18) C(19) H(20) 109.469 no
C(18) C(19) H(21) 109.469 no
C(18) C(19) H(22) 109.470 no
H(20) C(19) H(21) 109.472 no
H(20) C(19) H(22) 109.473 no
H(21) C(19) H(22) 109.473 no
C(18) C(20) H(23) 109.469 no
C(18) C(20) H(24) 109.469 no
C(18) C(20) H(25) 109.471 no
H(23) C(20) H(24) 109.472 no
H(23) C(20) H(25) 109.474 no
H(24) C(20) H(25) 109.474 no
C(18) C(21) H(26) 109.470 no
C(18) C(21) H(27) 109.470 no
C(18) C(21) H(28) 109.470 no
H(26) C(21) H(27) 109.472 no
H(26) C(21) H(28) 109.473 no
H(27) C(21) H(28) 109.473 no
N(2) C(22) H(29) 108.286 no
N(2) C(22) H(30) 108.287 no
C(23) C(22) H(29) 108.285 no
C(23) C(22) H(30) 108.284 no
H(29) C(22) H(30) 109.460 no
C(23) C(24) H(31) 120.327 no
C(25) C(24) H(31) 120.326 no
C(24) C(25) H(32) 120.673 no
C(26) C(25) H(32) 120.672 no
C(25) C(26) H(33) 120.576 no
C(27) C(26) H(33) 120.575 no
N(3) C(27) H(34) 118.504 no
C(26) C(27) H(34) 118.505 no
Cl(1) C(28) H(35) 108.365 no
Cl(1) C(28) H(36) 108.366 no
Cl(2) C(28) H(35) 108.366 no
Cl(2) C(28) H(36) 108.367 no
H(35) C(28) H(36) 109.462 no

loop_
_geom_bond_atom_site_label_1
_geom_bond_atom_site_label_2
_geom_bond_distance
_geom_bond_publ_flag
Br(1) V(1) 2.549(1) yes
Br(2) V(1) 2.543(1) yes
V(1) O(1) 1.851(4) yes
V(1) N(1) 2.176(4) yes
V(1) N(2) 2.165(4) yes
V(1) N(3) 2.131(5) yes
Cl(1) C(28) 1.723(8) yes
Cl(2) C(28) 1.714(8) yes
O(1) C(13) 1.345(6) yes
N(1) C(1) 1.343(7) yes
N(1) C(5) 1.348(7) yes
N(2) C(6) 1.490(7) yes
N(2) C(7) 1.504(7) yes
N(2) C(22) 1.484(7) yes
N(3) C(23) 1.343(7) yes
N(3) C(27) 1.334(7) yes
C(1) C(2) 1.378(8) yes
C(2) C(3) 1.370(8) yes
C(3) C(4) 1.387(8) yes
C(4) C(5) 1.377(8) yes
C(5) C(6) 1.501(8) yes
C(7) C(8) 1.509(7) yes
C(8) C(9) 1.393(7) yes
C(8) C(13) 1.394(7) yes
C(9) C(10) 1.373(7) yes
C(10) C(11) 1.401(7) yes
C(10) C(18) 1.541(7) yes
C(11) C(12) 1.391(7) yes
C(12) C(13) 1.414(7) yes
C(12) C(14) 1.539(7) yes
C(14) C(15) 1.547(7) yes
C(14) C(16) 1.535(8) yes
C(14) C(17) 1.540(8) yes
C(18) C(19) 1.517(8) yes
C(18) C(20) 1.533(8) yes
C(18) C(21) 1.540(8) yes
C(22) C(23) 1.501(8) yes
C(23) C(24) 1.400(8) yes
C(24) C(25) 1.379(9) yes
C(25) C(26) 1.385(9) yes
C(26) C(27) 1.385(9) yes
C(1) H(1) 0.950 no
C(2) H(2) 0.950 no
C(3) H(3) 0.950 no
C(4) H(4) 0.950 no
C(6) H(5) 0.950 no
C(6) H(6) 0.950 no
C(7) H(7) 0.950 no
C(7) H(8) 0.950 no
C(9) H(9) 0.950 no
C(11) H(10) 0.950 no
C(15) H(11) 0.950 no
C(15) H(12) 0.950 no
C(15) H(13) 0.950 no
C(16) H(14) 0.950 no
C(16) H(15) 0.950 no
C(16) H(16) 0.950 no
C(17) H(17) 0.950 no
C(17) H(18) 0.950 no
C(17) H(19) 0.950 no
C(19) H(20) 0.950 no
C(19) H(21) 0.950 no
C(19) H(22) 0.950 no
C(20) H(23) 0.950 no
C(20) H(24) 0.950 no
C(20) H(25) 0.950 no
C(21) H(26) 0.950 no
C(21) H(27) 0.950 no
C(21) H(28) 0.950 no
C(22) H(29) 0.950 no
C(22) H(30) 0.950 no
C(24) H(31) 0.950 no
C(25) H(32) 0.950 no
C(26) H(33) 0.950 no
C(27) H(34) 0.950 no
C(28) H(35) 0.950 no
C(28) H(36) 0.950 no

loop_
_geom_contact_atom_site_label_1
_geom_contact_atom_site_label_2
_geom_contact_distance
_geom_contact_site_symmetry_2
Br(1) V(1) 2.549(1) .
Br(2) V(1) 2.543(1) .
Cl(1) C(3) 3.572(7) 2_545
O(1) C(2) 3.418(7) 4_454
C(2) C(13) 3.413(8) 4_555
C(2) C(8) 3.573(8) 4_555
C(3) C(13) 3.343(8) 4_555
C(3) C(8) 3.360(8) 4_555
C(3) C(9) 3.575(8) 4_555
C(3) C(12) 3.581(8) 4_555
C(4) C(20) 3.600(9) 4_455
